data_7037303
loop_
_publ_author_name
'Rommel, S. A.'
'Sorsche, D.'
'Rau, S.'

_publ_section_title
;
 A supramolecular H-bond driven light switch sensor for small anions.
;
_journal_issue 1
_journal_name_full 'Dalton transactions (Cambridge, England : 2003)'
_journal_page_first 74
_journal_page_last 77
_journal_paper_doi 10.1039/c5dt04152j
_journal_volume 45
_journal_year 2015
_chemical_formula_moiety 'C40 H34 Ir N6, C7 H3 N2 O6 '
_chemical_formula_sum 'C47 H37 Ir N8 O6'
_chemical_formula_weight 1002.04
_chemical_name_common '[(ppy)2Ir(tmBBI)](DNBA)'
_space_group_IT_number 14
_symmetry_cell_setting monoclinic
_symmetry_Int_Tables_number 14
_symmetry_space_group_name_Hall '-P 2ybc'
_symmetry_space_group_name_H-M 'P 1 21/c 1'
_atom_sites_solution_hydrogens geom
_audit_creation_date 2015-10-19T16:01:18-00:00
_audit_creation_method 'WinGX routine CIF_UPDATE'
_audit_update_record
;
2015-10-19 deposited with the CCDC.
2015-11-18 downloaded from the CCDC.
;
_cell_angle_alpha 90
_cell_angle_beta 92.4390(10)
_cell_angle_gamma 90
_cell_formula_units_Z 4
_cell_length_a 12.14320(10)
_cell_length_b 30.0046(4)
_cell_length_c 11.12950(10)
_cell_measurement_reflns_used 16146
_cell_measurement_temperature 150(2)
_cell_measurement_theta_max 76.01
_cell_measurement_theta_min 3.885
_cell_volume 4051.38(7)
_computing_cell_refinement
;
        CrysAlisPro, Agilent Technologies,
        Version 1.171.36.32 (release 02-08-2013 CrysAlis171 .NET)
        (compiled Aug  2 2013,16:46:58)
;
_computing_data_collection
;
        CrysAlisPro, Agilent Technologies,
        Version 1.171.36.32 (release 02-08-2013 CrysAlis171 .NET)
        (compiled Aug  2 2013,16:46:58)
;
_computing_data_reduction
;
        CrysAlisPro, Agilent Technologies,
        Version 1.171.36.32 (release 02-08-2013 CrysAlis171 .NET)
        (compiled Aug  2 2013,16:46:58)
;
_computing_structure_refinement 'SHELXL-2013 (Sheldrick, 2013)'
_diffrn_ambient_temperature 150(2)
_diffrn_detector_area_resol_mean 10.3385
_diffrn_measured_fraction_theta_full 0.997
_diffrn_measured_fraction_theta_max 0.998
_diffrn_measurement_device_type 'SuperNova, Dual, Cu at zero, Atlas'
_diffrn_measurement_method '\w scans'
_diffrn_orient_matrix_UB_11 -0.011539
_diffrn_orient_matrix_UB_12 -0.046718
_diffrn_orient_matrix_UB_13 0.0554636
_diffrn_orient_matrix_UB_21 0.0002896
_diffrn_orient_matrix_UB_22 0.0208444
_diffrn_orient_matrix_UB_23 0.1265162
_diffrn_orient_matrix_UB_31 -0.1264668
_diffrn_orient_matrix_UB_32 0.0043022
_diffrn_orient_matrix_UB_33 -0.010712
_diffrn_radiation_monochromator mirror
_diffrn_radiation_probe x-ray
_diffrn_radiation_type CuK\a
_diffrn_radiation_wavelength 1.54178
_diffrn_reflns_av_R_equivalents 0.0333
_diffrn_reflns_av_unetI/netI 0.0529
_diffrn_reflns_laue_measured_fraction_full 0.997
_diffrn_reflns_laue_measured_fraction_max 0.998
_diffrn_reflns_limit_h_max 15
_diffrn_reflns_limit_h_min -6
_diffrn_reflns_limit_k_max 37
_diffrn_reflns_limit_k_min -35
_diffrn_reflns_limit_l_max 13
_diffrn_reflns_limit_l_min -13
_diffrn_reflns_number 33117
_diffrn_reflns_point_group_measured_fraction_full 0.997
_diffrn_reflns_point_group_measured_fraction_max 0.998
_diffrn_reflns_theta_full 67.679
_diffrn_reflns_theta_max 74.469
_diffrn_reflns_theta_min 7.45
_exptl_absorpt_coefficient_mu 6.897
_exptl_absorpt_correction_T_max 0.858
_exptl_absorpt_correction_T_min 0.618
_exptl_absorpt_correction_type analytical
_exptl_absorpt_process_details
;
        CrysAlisPro, Agilent Technologies,
        Version 1.171.36.32 (release 02-08-2013 CrysAlis171 .NET)
        (compiled Aug  2 2013,16:46:58)
Analytical numeric absorption correction using a multifaceted crystal
                        model based on expressions derived by R.C. Clark & J.S.
        (Clark, R. C. & Reid, J. S. (1995). Acta Cryst. A51, 887-897)
;
_exptl_crystal_colour yellow
_exptl_crystal_density_diffrn 1.643
_exptl_crystal_description fragment
_exptl_crystal_F_000 2000
_exptl_crystal_size_max 0.1186
_exptl_crystal_size_mid 0.0535
_exptl_crystal_size_min 0.0246
_refine_diff_density_max 0.787
_refine_diff_density_min -0.504
_refine_diff_density_rms 0.077
_refine_ls_extinction_method none
_refine_ls_goodness_of_fit_ref 1.052
_refine_ls_hydrogen_treatment constr
_refine_ls_matrix_type full
_refine_ls_number_parameters 563
_refine_ls_number_reflns 8244
_refine_ls_number_restraints 0
_refine_ls_restrained_S_all 1.052
_refine_ls_R_factor_all 0.0299
_refine_ls_R_factor_gt 0.0239
_refine_ls_shift/su_max 0.003
_refine_ls_shift/su_mean 0
_refine_ls_structure_factor_coef Fsqd
_refine_ls_weighting_details
;
 w=1/[\s^2^(Fo^2^)+(0.0227P)^2^+3.0882P]
 where P=(Fo^2^+2Fc^2^)/3
;
_refine_ls_weighting_scheme calc
_refine_ls_wR_factor_gt 0.054
_refine_ls_wR_factor_ref 0.0564
_reflns_number_gt 7209
_reflns_number_total 8244
_reflns_threshold_expression 'I > 2\s(I)'
_cod_data_source_file c5dt04152j2.cif
_cod_data_source_block shelx_x
_cod_depositor_comments 'Adding full bibliography for 7037303.cif.'
_cod_original_sg_symbol_H-M 'P 21/c'
_cod_database_code 7037303

loop_
_symmetry_equiv_pos_as_xyz
'x, y, z'
'-x, y+1/2, -z+1/2'
'-x, -y, -z'
'x, -y-1/2, z-1/2'

loop_
_atom_site_label
_atom_site_type_symbol
_atom_site_fract_x
_atom_site_fract_y
_atom_site_fract_z
_atom_site_U_iso_or_equiv
_atom_site_adp_type
_atom_site_occupancy
_atom_site_calc_flag
C1 C 0.5528(2) 0.92460(10) 0.6976(3) 0.0265(6) Uani 1 d
H1 H 0.5267 0.9303 0.7734 0.032 Uiso 1 calc
C2 C 0.4979(2) 0.94273(10) 0.5980(3) 0.0309(6) Uani 1 d
H2 H 0.4368 0.9609 0.6067 0.037 Uiso 1 calc
C3 C 0.5353(3) 0.93335(12) 0.4855(3) 0.0336(7) Uani 1 d
H3 H 0.4998 0.9453 0.4172 0.04 Uiso 1 calc
C4 C 0.6260(2) 0.90608(11) 0.4750(3) 0.0313(6) Uani 1 d
H4 H 0.6503 0.8989 0.3993 0.038 Uiso 1 calc
C5 C 0.6812(2) 0.88932(10) 0.5779(2) 0.0246(5) Uani 1 d
C6 C 0.7799(2) 0.86147(10) 0.5816(3) 0.0248(5) Uani 1 d
C7 C 0.8383(3) 0.85029(11) 0.4803(3) 0.0335(7) Uani 1 d
H7 H 0.812 0.8588 0.404 0.04 Uiso 1 calc
C8 C 0.9353(3) 0.82655(13) 0.4944(3) 0.0390(8) Uani 1 d
H8 H 0.9755 0.8198 0.4275 0.047 Uiso 1 calc
C9 C 0.9730(3) 0.81283(12) 0.6068(3) 0.0374(7) Uani 1 d
H9 H 1.0379 0.7964 0.615 0.045 Uiso 1 calc
C10 C 0.9149(2) 0.82332(11) 0.7087(3) 0.0299(6) Uani 1 d
H10 H 0.9409 0.8136 0.784 0.036 Uiso 1 calc
C11 C 0.8183(2) 0.84832(9) 0.6982(2) 0.0234(5) Uani 1 d
C12 C 0.5713(2) 0.79831(11) 0.7459(3) 0.0291(6) Uani 1 d
H12 H 0.5457 0.817 0.6842 0.035 Uiso 1 calc
C13 C 0.5314(3) 0.75493(11) 0.7516(3) 0.0367(7) Uani 1 d
H13 H 0.4814 0.7447 0.6921 0.044 Uiso 1 calc
C14 C 0.5650(3) 0.72686(11) 0.8445(3) 0.0388(7) Uani 1 d
H14 H 0.5363 0.6982 0.8488 0.047 Uiso 1 calc
C15 C 0.6414(3) 0.74155(12) 0.9309(3) 0.0359(7) Uani 1 d
H15 H 0.6648 0.7227 0.9933 0.043 Uiso 1 calc
C16 C 0.6837(2) 0.78476(10) 0.9245(3) 0.0264(6) Uani 1 d
C17 C 0.7718(2) 0.80162(10) 1.0056(3) 0.0292(6) Uani 1 d
C18 C 0.8134(3) 0.78022(13) 1.1087(3) 0.0427(8) Uani 1 d
H18 H 0.7821 0.7537 1.1337 0.051 Uiso 1 calc
C19 C 0.9013(3) 0.79852(14) 1.1734(3) 0.0485(9) Uani 1 d
H19 H 0.9296 0.7844 1.2424 0.058 Uiso 1 calc
C20 C 0.9474(3) 0.83791(13) 1.1358(3) 0.0455(9) Uani 1 d
H20 H 1.0079 0.8502 1.1776 0.055 Uiso 1 calc
C21 C 0.9018(3) 0.85861(11) 1.0346(3) 0.0341(7) Uani 1 d
H21 H 0.9322 0.8853 1.0092 0.041 Uiso 1 calc
C22 C 0.6494(2) 0.81422(9) 0.8317(2) 0.0213(5) Uani 1 d
C23 C 0.6895(2) 0.95121(9) 0.9884(2) 0.0224(5) Uani 1 d
C24 C 0.7856(2) 0.96416(9) 0.9230(2) 0.0218(5) Uani 1 d
C25 C 0.5568(2) 0.90787(10) 1.0388(2) 0.0236(5) Uani 1 d
C26 C 0.5464(2) 0.94832(9) 1.0996(2) 0.0226(5) Uani 1 d
C27 C 0.9092(2) 0.95515(9) 0.7917(2) 0.0236(5) Uani 1 d
C28 C 0.9244(2) 0.99736(10) 0.8440(2) 0.0250(5) Uani 1 d
C29 C 0.4837(2) 0.87274(10) 1.0554(2) 0.0253(5) Uani 1 d
H29 H 0.4914 0.8459 1.015 0.03 Uiso 1 calc
C30 C 0.3988(2) 0.87892(10) 1.1342(2) 0.0260(5) Uani 1 d
C32 C 0.4596(2) 0.95541(10) 1.1760(2) 0.0260(6) Uani 1 d
H32 H 0.4514 0.9826 1.2146 0.031 Uiso 1 calc
C33 C 0.9771(2) 0.94109(10) 0.6998(3) 0.0272(6) Uani 1 d
H33 H 0.9676 0.9132 0.6645 0.033 Uiso 1 calc
C34 C 1.0585(2) 0.96977(11) 0.6633(3) 0.0287(6) Uani 1 d
C35 C 1.0747(2) 1.01195(11) 0.7190(3) 0.0296(6) Uani 1 d
C36 C 1.0071(2) 1.02587(10) 0.8093(3) 0.0295(6) Uani 1 d
H36 H 1.0171 1.0536 0.8455 0.035 Uiso 1 calc
C37 C 0.3860(2) 0.92084(10) 1.1929(3) 0.0270(6) Uani 1 d
C38 C 0.2912(3) 0.92747(12) 1.2746(3) 0.0346(7) Uani 1 d
H38A H 0.2922 0.9575 1.3045 0.052 Uiso 1 calc
H38B H 0.2983 0.907 1.3409 0.052 Uiso 1 calc
H38C H 0.2229 0.9221 1.2304 0.052 Uiso 1 calc
C39 C 0.3216(2) 0.84103(11) 1.1586(3) 0.0325(6) Uani 1 d
H39A H 0.3369 0.8165 1.1067 0.049 Uiso 1 calc
H39B H 0.2469 0.8506 1.1439 0.049 Uiso 1 calc
H39C H 0.3319 0.8318 1.241 0.049 Uiso 1 calc
C40 C 1.1295(3) 0.95590(12) 0.5609(3) 0.0367(7) Uani 1 d
H40A H 1.1083 0.9266 0.5338 0.055 Uiso 1 calc
H40B H 1.2056 0.9556 0.5884 0.055 Uiso 1 calc
H40C H 1.1198 0.9767 0.4958 0.055 Uiso 1 calc
C41 C 1.1658(3) 1.04201(13) 0.6794(3) 0.0421(8) Uani 1 d
H41A H 1.1685 1.0683 0.7286 0.063 Uiso 1 calc
H41B H 1.1519 1.0503 0.5969 0.063 Uiso 1 calc
H41C H 1.2349 1.0266 0.6877 0.063 Uiso 1 calc
N1 N 0.64757(19) 0.91091(8) 0.9669(2) 0.0221(4) Uani 1 d
N2 N 0.82160(18) 0.93433(8) 0.8445(2) 0.0222(4) Uani 1 d
N3 N 0.84364(19) 1.00196(8) 0.9274(2) 0.0246(5) Uani 1 d
H3A H 0.833 1.0246 0.9728 0.029 Uiso 1 calc
N4 N 0.63233(19) 0.97537(8) 1.0669(2) 0.0232(4) Uani 1 d
H4A H 0.6464 1.002 1.0914 0.028 Uiso 1 calc
N5 N 0.81487(19) 0.84141(8) 0.9718(2) 0.0257(5) Uani 1 d
N6 N 0.64312(18) 0.89884(8) 0.6885(2) 0.0217(4) Uani 1 d
O1 O 0.81445(19) 1.07638(7) 1.0443(2) 0.0346(5) Uani 1 d
O2 O 0.68625(18) 1.05383(7) 1.1701(2) 0.0331(5) Uani 1 d
Ir1 Ir 0.73125(2) 0.87282(2) 0.83178(2) 0.01942(4) Uani 1 d
O5 O 0.6550(2) 1.22423(8) 1.4972(2) 0.0410(5) Uani 1 d
O4 O 0.8589(2) 1.27819(8) 1.1667(2) 0.0438(6) Uani 1 d
O6 O 0.6218(2) 1.15383(9) 1.5129(2) 0.0462(6) Uani 1 d
N8 N 0.8549(2) 1.24175(9) 1.1173(3) 0.0332(6) Uani 1 d
N7 N 0.6576(2) 1.18602(9) 1.4602(2) 0.0303(5) Uani 1 d
C43 C 0.7538(2) 1.12772(10) 1.1865(2) 0.0253(5) Uani 1 d
O3 O 0.8916(2) 1.23404(9) 1.0182(2) 0.0500(7) Uani 1 d
C44 C 0.7041(2) 1.13533(10) 1.2952(3) 0.0264(6) Uani 1 d
H44 H 0.6695 1.1122 1.3347 0.032 Uiso 1 calc
C47 C 0.8018(2) 1.20488(10) 1.1788(3) 0.0258(6) Uani 1 d
C48 C 0.8045(2) 1.16279(10) 1.1290(2) 0.0257(6) Uani 1 d
H48 H 0.8398 1.158 1.0577 0.031 Uiso 1 calc
C42 C 0.7516(2) 1.08168(10) 1.1292(3) 0.0275(6) Uani 1 d
C46 C 0.7533(2) 1.21381(10) 1.2864(3) 0.0257(5) Uani 1 d
H46 H 0.7519 1.2424 1.3186 0.031 Uiso 1 calc
C45 C 0.7070(2) 1.17796(10) 1.3434(3) 0.0254(6) Uani 1 d

loop_
_atom_site_aniso_label
_atom_site_aniso_U_11
_atom_site_aniso_U_22
_atom_site_aniso_U_33
_atom_site_aniso_U_23
_atom_site_aniso_U_13
_atom_site_aniso_U_12
C1 0.0290(14) 0.0211(14) 0.0297(14) 0.0000(11) 0.0030(11) 0.0024(11)
C2 0.0295(14) 0.0257(15) 0.0375(16) 0.0060(12) 0.0006(11) 0.0025(11)
C3 0.0322(15) 0.0372(18) 0.0309(15) 0.0129(13) -0.0047(11) -0.0014(13)
C4 0.0316(15) 0.0380(17) 0.0244(14) 0.0014(12) 0.0034(11) -0.0049(12)
C5 0.0250(13) 0.0251(14) 0.0240(13) -0.0003(10) 0.0043(10) -0.0030(10)
C6 0.0273(13) 0.0221(14) 0.0253(13) -0.0027(10) 0.0042(10) -0.0017(10)
C7 0.0369(16) 0.0365(18) 0.0273(15) -0.0058(13) 0.0062(12) 0.0011(13)
C8 0.0396(17) 0.048(2) 0.0305(16) -0.0133(14) 0.0112(12) 0.0065(15)
C9 0.0313(16) 0.0403(19) 0.0407(17) -0.0121(14) 0.0037(13) 0.0092(13)
C10 0.0324(15) 0.0293(16) 0.0280(14) -0.0067(12) 0.0021(11) 0.0042(12)
C11 0.0291(14) 0.0173(13) 0.0239(13) -0.0067(10) 0.0024(10) -0.0026(10)
C12 0.0254(14) 0.0270(15) 0.0347(15) -0.0001(12) -0.0014(11) -0.0004(11)
C13 0.0316(16) 0.0309(17) 0.0471(18) -0.0022(14) -0.0029(13) -0.0055(13)
C14 0.0341(16) 0.0256(16) 0.057(2) 0.0057(15) 0.0063(14) -0.0062(12)
C15 0.0369(16) 0.0306(17) 0.0406(17) 0.0101(13) 0.0062(13) 0.0020(13)
C16 0.0312(14) 0.0197(14) 0.0286(14) 0.0022(11) 0.0045(11) 0.0023(11)
C17 0.0364(15) 0.0250(15) 0.0263(14) 0.0003(11) 0.0026(11) 0.0068(12)
C18 0.058(2) 0.0360(19) 0.0330(17) 0.0057(14) -0.0062(14) 0.0072(16)
C19 0.069(2) 0.044(2) 0.0311(17) 0.0006(15) -0.0170(16) 0.0168(18)
C20 0.048(2) 0.041(2) 0.0447(19) -0.0138(16) -0.0207(15) 0.0083(16)
C21 0.0378(16) 0.0298(16) 0.0338(15) -0.0085(13) -0.0076(12) 0.0052(12)
C22 0.0258(13) 0.0113(11) 0.0273(13) -0.0021(10) 0.0067(10) -0.0004(9)
C23 0.0285(13) 0.0189(13) 0.0201(12) -0.0016(10) 0.0044(9) 0.0017(10)
C24 0.0238(13) 0.0182(13) 0.0235(12) -0.0026(10) 0.0023(9) -0.0024(10)
C25 0.0265(13) 0.0257(14) 0.0187(12) 0.0007(10) 0.0019(9) 0.0004(10)
C26 0.0276(13) 0.0195(13) 0.0208(12) 0.0025(10) 0.0023(10) 0.0012(10)
C27 0.0232(13) 0.0219(14) 0.0260(13) 0.0000(11) 0.0038(10) -0.0004(10)
C28 0.0280(14) 0.0223(14) 0.0248(13) 0.0008(11) 0.0040(10) 0.0008(11)
C29 0.0282(13) 0.0228(14) 0.0250(13) -0.0001(11) 0.0030(10) 0.0001(11)
C30 0.0276(13) 0.0261(14) 0.0242(13) 0.0056(11) 0.0001(10) -0.0009(11)
C32 0.0322(14) 0.0225(14) 0.0238(13) 0.0006(11) 0.0054(10) 0.0049(11)
C33 0.0277(14) 0.0267(15) 0.0274(14) -0.0035(11) 0.0041(10) 0.0005(11)
C34 0.0280(14) 0.0313(16) 0.0273(14) 0.0033(12) 0.0059(11) 0.0020(11)
C35 0.0265(14) 0.0301(16) 0.0324(15) 0.0043(12) 0.0037(11) -0.0039(11)
C36 0.0322(15) 0.0231(15) 0.0333(15) -0.0009(12) 0.0038(11) -0.0049(11)
C37 0.0274(14) 0.0303(15) 0.0235(13) 0.0037(11) 0.0037(10) 0.0040(11)
C38 0.0335(16) 0.0358(17) 0.0352(16) 0.0043(13) 0.0114(12) 0.0031(13)
C39 0.0313(15) 0.0337(17) 0.0329(15) 0.0042(13) 0.0048(11) -0.0053(12)
C40 0.0316(16) 0.0410(19) 0.0385(17) -0.0005(14) 0.0130(12) 0.0005(13)
C41 0.0411(18) 0.0387(19) 0.0474(19) 0.0044(15) 0.0110(14) -0.0085(15)
N1 0.0274(11) 0.0187(11) 0.0206(10) -0.0016(8) 0.0059(8) 0.0025(9)
N2 0.0263(11) 0.0164(11) 0.0243(11) -0.0027(9) 0.0052(8) -0.0023(8)
N3 0.0308(12) 0.0192(11) 0.0240(11) -0.0020(9) 0.0058(9) -0.0012(9)
N4 0.0297(12) 0.0182(11) 0.0222(11) -0.0016(9) 0.0052(8) -0.0007(9)
N5 0.0297(12) 0.0263(12) 0.0208(11) -0.0038(9) -0.0026(9) 0.0064(9)
N6 0.0260(11) 0.0193(11) 0.0197(10) 0.0015(8) 0.0008(8) -0.0021(9)
O1 0.0452(12) 0.0251(11) 0.0344(11) -0.0081(9) 0.0115(9) 0.0000(9)
O2 0.0416(12) 0.0221(11) 0.0360(11) -0.0065(9) 0.0079(9) -0.0046(9)
Ir1 0.02199(6) 0.01674(6) 0.01964(6) -0.00182(4) 0.00205(3) 0.00071(4)
O5 0.0492(13) 0.0343(13) 0.0406(13) -0.0132(10) 0.0146(10) -0.0045(10)
O4 0.0525(14) 0.0246(12) 0.0551(15) -0.0025(11) 0.0124(11) -0.0118(10)
O6 0.0703(17) 0.0342(13) 0.0359(13) 0.0031(10) 0.0234(11) -0.0041(12)
N8 0.0326(13) 0.0276(14) 0.0400(15) 0.0039(11) 0.0082(11) -0.0029(10)
N7 0.0328(13) 0.0304(14) 0.0279(12) -0.0031(10) 0.0055(9) 0.0002(10)
C43 0.0286(13) 0.0214(14) 0.0258(13) -0.0026(11) 0.0011(10) 0.0018(11)
O3 0.0667(17) 0.0368(14) 0.0488(15) 0.0064(12) 0.0304(13) -0.0020(12)
C44 0.0278(13) 0.0254(14) 0.0260(13) -0.0015(11) 0.0014(10) -0.0012(11)
C47 0.0237(13) 0.0236(14) 0.0301(14) 0.0031(11) 0.0026(10) -0.0019(10)
C48 0.0255(13) 0.0282(15) 0.0235(13) -0.0019(11) 0.0023(10) 0.0015(11)
C42 0.0352(15) 0.0208(14) 0.0263(13) -0.0043(11) 0.0008(11) 0.0019(11)
C46 0.0261(13) 0.0206(14) 0.0304(14) -0.0019(11) 0.0013(10) 0.0004(10)
C45 0.0244(13) 0.0260(14) 0.0262(13) -0.0026(11) 0.0040(10) 0.0016(10)

loop_
_atom_type_symbol
_atom_type_description
_atom_type_scat_dispersion_real
_atom_type_scat_dispersion_imag
_atom_type_scat_source
C C 0.0181 0.0091 'International Tables Vol C Tables 4.2.6.8 and 6.1.1.4'
H H 0 0 'International Tables Vol C Tables 4.2.6.8 and 6.1.1.4'
N N 0.0311 0.018 'International Tables Vol C Tables 4.2.6.8 and 6.1.1.4'
O O 0.0492 0.0322 'International Tables Vol C Tables 4.2.6.8 and 6.1.1.4'
Ir Ir -4.771 6.5667 'International Tables Vol C Tables 4.2.6.8 and 6.1.1.4'

loop_
_exptl_crystal_face_index_h
_exptl_crystal_face_index_k
_exptl_crystal_face_index_l
_exptl_crystal_face_perp_dist
1 19 -1 0.0098
0 3 -7 0.0246
-1 -19 1 0.0148
1 -3 7 0.0167
8 -1 1 0.0476
-6 1 5 0.0313

loop_
_geom_angle_atom_site_label_1
_geom_angle_atom_site_label_2
_geom_angle_atom_site_label_3
_geom_angle
N6 C1 C2 122.1(3)
C3 C2 C1 118.8(3)
C2 C3 C4 119.5(3)
C3 C4 C5 120.1(3)
N6 C5 C4 119.7(3)
N6 C5 C6 113.8(2)
C4 C5 C6 126.5(3)
C7 C6 C11 120.9(3)
C7 C6 C5 123.9(3)
C11 C6 C5 115.1(2)
C8 C7 C6 119.5(3)
C9 C8 C7 120.5(3)
C8 C9 C10 120.7(3)
C9 C10 C11 120.4(3)
C10 C11 C6 118.0(3)
C10 C11 Ir1 127.3(2)
C6 C11 Ir1 114.5(2)
C13 C12 C22 121.0(3)
C14 C13 C12 120.8(3)
C15 C14 C13 119.7(3)
C14 C15 C16 119.9(3)
C15 C16 C22 121.5(3)
C15 C16 C17 123.4(3)
C22 C16 C17 114.9(3)
N5 C17 C18 120.1(3)
N5 C17 C16 114.4(3)
C18 C17 C16 125.5(3)
C19 C18 C17 119.6(4)
C18 C19 C20 119.9(3)
C21 C20 C19 118.6(3)
N5 C21 C20 122.0(3)
C12 C22 C16 117.1(3)
C12 C22 Ir1 128.0(2)
C16 C22 Ir1 114.6(2)
N1 C23 N4 113.7(2)
N1 C23 C24 117.5(2)
N4 C23 C24 128.8(3)
N3 C24 N2 113.9(2)
N3 C24 C23 130.0(2)
N2 C24 C23 116.1(2)
N1 C25 C29 130.5(3)
N1 C25 C26 108.2(2)
C29 C25 C26 121.3(3)
N4 C26 C32 131.9(3)
N4 C26 C25 107.2(2)
C32 C26 C25 120.9(3)
N2 C27 C28 108.7(2)
N2 C27 C33 131.2(3)
C28 C27 C33 120.1(3)
N3 C28 C36 131.8(3)
N3 C28 C27 106.5(2)
C36 C28 C27 121.7(3)
C30 C29 C25 118.4(3)
C29 C30 C37 120.2(3)
C29 C30 C39 119.7(3)
C37 C30 C39 120.1(3)
C37 C32 C26 118.4(3)
C34 C33 C27 118.4(3)
C33 C34 C35 120.9(3)
C33 C34 C40 119.1(3)
C35 C34 C40 120.0(3)
C36 C35 C34 120.6(3)
C36 C35 C41 119.7(3)
C34 C35 C41 119.7(3)
C28 C36 C35 118.3(3)
C32 C37 C30 120.9(3)
C32 C37 C38 119.7(3)
C30 C37 C38 119.4(3)
C23 N1 C25 105.2(2)
C23 N1 Ir1 114.59(17)
C25 N1 Ir1 140.12(19)
C24 N2 C27 104.7(2)
C24 N2 Ir1 115.96(17)
C27 N2 Ir1 139.32(19)
C24 N3 C28 106.2(2)
C23 N4 C26 105.6(2)
C21 N5 C17 119.7(3)
C21 N5 Ir1 124.8(2)
C17 N5 Ir1 115.35(19)
C1 N6 C5 119.7(2)
C1 N6 Ir1 124.21(19)
C5 N6 Ir1 116.06(19)
C11 Ir1 C22 87.45(11)
C11 Ir1 N6 80.54(11)
C22 Ir1 N6 95.24(10)
C11 Ir1 N5 97.79(11)
C22 Ir1 N5 80.09(11)
N6 Ir1 N5 175.14(9)
C11 Ir1 N2 94.59(10)
C22 Ir1 N2 176.09(10)
N6 Ir1 N2 88.39(9)
N5 Ir1 N2 96.31(10)
C11 Ir1 N1 169.79(10)
C22 Ir1 N1 102.32(9)
N6 Ir1 N1 95.42(9)
N5 Ir1 N1 86.96(9)
N2 Ir1 N1 75.84(9)
O4 N8 O3 124.2(3)
O4 N8 C47 118.3(3)
O3 N8 C47 117.5(3)
O5 N7 O6 124.6(3)
O5 N7 C45 118.0(3)
O6 N7 C45 117.4(3)
C48 C43 C44 119.5(3)
C48 C43 C42 119.7(2)
C44 C43 C42 120.8(3)
C45 C44 C43 118.8(3)
C48 C47 C46 122.9(3)
C48 C47 N8 119.0(3)
C46 C47 N8 118.1(3)
C47 C48 C43 119.4(3)
O1 C42 O2 127.4(3)
O1 C42 C43 115.6(3)
O2 C42 C43 117.0(3)
C45 C46 C47 116.4(3)
C46 C45 C44 123.0(3)
C46 C45 N7 117.8(3)
C44 C45 N7 119.2(3)

loop_
_geom_bond_atom_site_label_1
_geom_bond_atom_site_label_2
_geom_bond_distance
C1 N6 1.349(4)
C1 C2 1.380(4)
C2 C3 1.380(5)
C3 C4 1.381(5)
C4 C5 1.396(4)
C5 N6 1.364(4)
C5 C6 1.460(4)
C6 C7 1.399(4)
C6 C11 1.416(4)
C7 C8 1.379(5)
C8 C9 1.377(5)
C9 C10 1.397(4)
C10 C11 1.394(4)
C11 Ir1 2.000(3)
C12 C13 1.391(5)
C12 C22 1.401(4)
C13 C14 1.382(5)
C14 C15 1.380(5)
C15 C16 1.397(4)
C16 C22 1.408(4)
C16 C17 1.460(4)
C17 N5 1.363(4)
C17 C18 1.391(4)
C18 C19 1.376(6)
C19 C20 1.380(6)
C20 C21 1.381(5)
C21 N5 1.344(4)
C22 Ir1 2.020(3)
C23 N1 1.330(4)
C23 N4 1.350(3)
C23 C24 1.455(4)
C24 N3 1.335(4)
C24 N2 1.337(3)
C25 N1 1.392(3)
C25 C29 1.396(4)
C25 C26 1.398(4)
C26 N4 1.383(4)
C26 C32 1.398(4)
C27 N2 1.386(3)
C27 C28 1.403(4)
C27 C33 1.405(4)
C28 N3 1.385(4)
C28 C36 1.387(4)
C29 C30 1.394(4)
C30 C37 1.429(4)
C30 C39 1.505(4)
C32 C37 1.387(4)
C33 C34 1.385(4)
C34 C35 1.419(5)
C34 C40 1.516(4)
C35 C36 1.388(4)
C35 C41 1.508(4)
C37 C38 1.510(4)
N1 Ir1 2.175(2)
N2 Ir1 2.149(2)
N5 Ir1 2.053(2)
N6 Ir1 2.038(2)
O1 C42 1.250(4)
O2 C42 1.252(4)
O5 N7 1.219(4)
O4 N8 1.224(4)
O6 N7 1.220(4)
N8 O3 1.228(4)
N8 C47 1.465(4)
N7 C45 1.475(4)
C43 C48 1.389(4)
C43 C44 1.394(4)
C43 C42 1.521(4)
C44 C45 1.387(4)
C47 C48 1.380(4)
C47 C46 1.383(4)
C46 C45 1.380(4)
